data_4131949
loop_
_publ_author_name
'Miloserdov, Fedor M.'
'Kirillova, Mariia S.'
'Muratore, Michael E.'
'Echavarren, Antonio M.'

_publ_section_title
;
 Unified Total Synthesis of Pyrroloazocine Indole Alkaloids Sheds Light on
 Their Biosynthetic Relationship.
;
_journal_issue 16
_journal_name_full 'Journal of the American Chemical Society'
_journal_page_first 5393
_journal_page_last 5400
_journal_paper_doi 10.1021/jacs.7b13484
_journal_volume 140
_journal_year 2018
_chemical_formula_sum 'C23 H26 N2 O6'
_chemical_formula_weight 426.46
_space_group_IT_number 14
_space_group_name_Hall '-P 2yn'
_space_group_name_H-M_alt 'P 1 21/n 1'
_symmetry_cell_setting monoclinic
_symmetry_space_group_name_H-M 'P 1 21/n 1'
_atom_sites_solution_hydrogens geom
_audit_creation_method SHELXL-2014/7
_cell_angle_alpha 90
_cell_angle_beta 115.2341(8)
_cell_angle_gamma 90
_cell_formula_units_Z 4
_cell_length_a 12.0865(5)
_cell_length_b 13.2673(5)
_cell_length_c 13.6282(5)
_cell_measurement_reflns_used 9806
_cell_measurement_temperature 100(2)
_cell_measurement_theta_max 34.89
_cell_measurement_theta_min 2.26
_cell_volume 1976.81(13)
_computing_cell_refinement 'Bruker APEX2 v2011.4-0'
_computing_data_collection 'Bruker APEX2 v2011.4-0'
_computing_data_reduction 'Bruker SAINT V7.60A'
_computing_molecular_graphics 'Bruker SHELXTL'
_computing_publication_material 'Bruker SHELXTL'
_computing_structure_refinement 'SHELXL-2014 (Sheldrick, 2014)'
_computing_structure_solution Sir2011
_diffrn_ambient_temperature 100(2)
_diffrn_detector_area_resol_mean 512
_diffrn_detector_type '4K CCD area detector APEX II'
_diffrn_measured_fraction_theta_full 0.995
_diffrn_measured_fraction_theta_max 0.920
_diffrn_measurement_device_type 'APEX DUO Kappa 4-axis goniometer'
_diffrn_measurement_method
;
 Fullsphere data collection, phi and omega scans
;
_diffrn_measurement_specimen_support 'magnetic support with MicroMount'
_diffrn_radiation_monochromator 'Quazar MX Multilayer Optics'
_diffrn_radiation_type MoK\a
_diffrn_radiation_wavelength 0.71073
_diffrn_reflns_av_R_equivalents 0.0239
_diffrn_reflns_av_unetI/netI 0.0155
_diffrn_reflns_Laue_measured_fraction_full 0.995
_diffrn_reflns_Laue_measured_fraction_max 0.920
_diffrn_reflns_limit_h_max 19
_diffrn_reflns_limit_h_min -19
_diffrn_reflns_limit_k_max 21
_diffrn_reflns_limit_k_min -21
_diffrn_reflns_limit_l_max 21
_diffrn_reflns_limit_l_min -15
_diffrn_reflns_number 43441
_diffrn_reflns_point_group_measured_fraction_full 0.995
_diffrn_reflns_point_group_measured_fraction_max 0.920
_diffrn_reflns_theta_full 25.242
_diffrn_reflns_theta_max 35.067
_diffrn_reflns_theta_min 1.891
_diffrn_source 'Microfocus source E025 IuS'
_diffrn_source_current 0.6
_diffrn_source_power 50
_diffrn_source_size '0.2 mm x 0.2 mm fine focus'
_diffrn_source_type 'Bruker APEX DUO'
_exptl_absorpt_coefficient_mu 0.104
_exptl_absorpt_correction_T_max 0.990
_exptl_absorpt_correction_T_min 0.946
_exptl_absorpt_correction_type empirical
_exptl_absorpt_process_details
; 
 SADABS Version 2008/1 Bruker-Nonius
 Blessing, Acta Cryst. (1995) A51 33-38
;
_exptl_crystal_colour colourless
_exptl_crystal_density_diffrn 1.433
_exptl_crystal_description block
_exptl_crystal_F_000 904
_exptl_crystal_size_max 0.30
_exptl_crystal_size_mid 0.10
_exptl_crystal_size_min 0.10
_refine_diff_density_max 0.552
_refine_diff_density_min -0.273
_refine_diff_density_rms 0.066
_refine_ls_extinction_method none
_refine_ls_goodness_of_fit_ref 1.051
_refine_ls_hydrogen_treatment constr
_refine_ls_matrix_type full
_refine_ls_number_parameters 282
_refine_ls_number_reflns 8043
_refine_ls_number_restraints 0
_refine_ls_restrained_S_all 1.051
_refine_ls_R_factor_all 0.0457
_refine_ls_R_factor_gt 0.0404
_refine_ls_shift/su_max 0.000
_refine_ls_shift/su_mean 0.000
_refine_ls_structure_factor_coef Fsqd
_refine_ls_weighting_details 'w=1/[\s^2^(Fo^2^)+(0.0639P)^2^+0.6891P] where P=(Fo^2^+2Fc^2^)/3'
_refine_ls_weighting_scheme calc
_refine_ls_wR_factor_gt 0.1133
_refine_ls_wR_factor_ref 0.1178
_reflns_Friedel_coverage 0.000
_reflns_number_gt 7080
_reflns_number_total 8043
_reflns_threshold_expression 'I > 2\s(I)'
_cod_data_source_file ja7b13484_si_008.cif
_cod_data_source_block mo_KMS_G747_0m
_cod_depositor_comments
;
The following automatic conversions were performed:

data item '_symmetry_cell_setting' value 'Monoclinic' was changed to
'monoclinic' in accordance with the
/home/saulius/struct/COD-crude-data/automatic-downloads/DataCite-retrospective/ACS/depositions/lib/dictionaries/cif_core.dic
dictionary named 'cif_core.dic' version 2.4.2 last updated on
2011-04-26.

Automatic conversion script
Id: cif_fix_values 6909 2019-04-08 15:41:33Z antanas 
;
_cod_original_sg_symbol_H-M P2(1)/n
_cod_database_code 4131949
_shelx_shelxl_version_number 2014/7
_shelx_space_group_comment
;
The symmetry employed for this shelxl refinement is uniquely defined
by the following loop, which should always be used as a source of
symmetry information in preference to the above space-group names.
They are only intended as comments.
;
_shelx_estimated_absorpt_t_min 0.969
_shelx_estimated_absorpt_t_max 0.990

loop_
_space_group_symop_operation_xyz
'x, y, z'
'-x+1/2, y+1/2, -z+1/2'
'-x, -y, -z'
'x-1/2, -y-1/2, z-1/2'

loop_
_atom_site_label
_atom_site_type_symbol
_atom_site_fract_x
_atom_site_fract_y
_atom_site_fract_z
_atom_site_U_iso_or_equiv
_atom_site_adp_type
_atom_site_occupancy
_atom_site_site_symmetry_order
_atom_site_calc_flag
_atom_site_refinement_flags_posn
_atom_site_refinement_flags_adp
N1 N 0.20321(6) 0.31317(5) 0.39981(6) 0.01239(11) Uani 1 1 d . .
N2 N -0.10853(6) 0.04564(5) 0.33452(6) 0.01193(11) Uani 1 1 d . .
O1 O -0.19390(6) -0.10927(5) 0.26997(6) 0.01954(13) Uani 1 1 d . .
O2 O 0.10537(6) 0.44519(5) 0.43803(6) 0.02005(13) Uani 1 1 d . .
O3 O 0.29796(6) 0.46236(5) 0.45280(6) 0.01952(13) Uani 1 1 d . .
O4 O 0.28474(6) 0.02928(5) 0.53032(6) 0.01912(12) Uani 1 1 d . .
O5 O 0.02727(6) 0.19663(5) 0.11517(5) 0.01899(12) Uani 1 1 d . .
O6 O 0.06709(6) 0.36037(5) 0.15686(6) 0.01989(13) Uani 1 1 d . .
C1 C 0.28495(7) 0.27662(6) 0.35787(6) 0.01265(13) Uani 1 1 d . .
C2 C 0.37397(7) 0.32680(7) 0.33689(7) 0.01669(14) Uani 1 1 d . .
H2 H 0.3915 0.3960 0.3546 0.020 Uiso 1 1 calc R U
C3 C 0.43668(8) 0.27172(7) 0.28891(8) 0.01933(16) Uani 1 1 d . .
H3 H 0.4977 0.3044 0.2739 0.023 Uiso 1 1 calc R U
C4 C 0.41205(8) 0.17029(7) 0.26266(8) 0.01902(15) Uani 1 1 d . .
H4 H 0.4551 0.1351 0.2290 0.023 Uiso 1 1 calc R U
C5 C 0.32422(7) 0.12015(6) 0.28566(7) 0.01544(14) Uani 1 1 d . .
H5 H 0.3079 0.0506 0.2694 0.019 Uiso 1 1 calc R U
C6 C 0.26128(7) 0.17446(6) 0.33296(6) 0.01224(12) Uani 1 1 d . .
C7 C 0.17117(6) 0.13842(5) 0.37575(6) 0.01080(12) Uani 1 1 d . .
C8 C 0.09553(7) 0.04556(5) 0.32233(6) 0.01192(12) Uani 1 1 d . .
H8A H 0.1515 -0.0091 0.3227 0.014 Uiso 1 1 calc R U
H8B H 0.0417 0.0616 0.2457 0.014 Uiso 1 1 calc R U
C9 C 0.01598(7) 0.00685(6) 0.37748(7) 0.01293(13) Uani 1 1 d . .
H9A H 0.0120 -0.0676 0.3717 0.016 Uiso 1 1 calc R U
H9B H 0.0574 0.0239 0.4556 0.016 Uiso 1 1 calc R U
C10 C -0.20376(7) -0.01779(6) 0.27960(7) 0.01385(13) Uani 1 1 d . .
C11 C -0.32057(7) 0.04245(6) 0.23202(7) 0.01632(14) Uani 1 1 d . .
H11A H -0.3858 0.0096 0.2464 0.020 Uiso 1 1 calc R U
H11B H -0.3494 0.0511 0.1528 0.020 Uiso 1 1 calc R U
C12 C -0.28382(7) 0.14336(6) 0.29088(7) 0.01478(14) Uani 1 1 d . .
H12A H -0.2998 0.1438 0.3563 0.018 Uiso 1 1 calc R U
H12B H -0.3298 0.1993 0.2427 0.018 Uiso 1 1 calc R U
C13 C -0.14521(6) 0.15328(5) 0.32226(6) 0.01129(12) Uani 1 1 d . .
C14 C -0.08378(7) 0.21738(6) 0.42452(7) 0.01272(13) Uani 1 1 d . .
H14A H -0.0991 0.1853 0.4831 0.015 Uiso 1 1 calc R U
H14B H -0.1242 0.2841 0.4102 0.015 Uiso 1 1 calc R U
C15 C 0.05497(7) 0.23426(6) 0.46658(6) 0.01272(13) Uani 1 1 d . .
H15A H 0.0982 0.1796 0.5181 0.015 Uiso 1 1 calc R U
H15B H 0.0766 0.2986 0.5072 0.015 Uiso 1 1 calc R U
C16 C 0.10190(6) 0.23747(5) 0.37671(6) 0.01053(12) Uani 1 1 d . .
C17 C -0.00534(6) 0.26640(5) 0.26567(6) 0.01122(12) Uani 1 1 d . .
H17 H -0.0288 0.3371 0.2738 0.013 Uiso 1 1 calc R U
C18 C -0.12324(6) 0.20295(6) 0.22972(6) 0.01204(12) Uani 1 1 d . .
H18A H -0.1940 0.2468 0.1878 0.014 Uiso 1 1 calc R U
H18B H -0.1207 0.1493 0.1803 0.014 Uiso 1 1 calc R U
C19 C 0.19425(7) 0.41083(6) 0.42997(7) 0.01449(13) Uani 1 1 d . .
C20 C 0.30316(9) 0.56219(7) 0.49755(8) 0.02309(17) Uani 1 1 d . .
H20A H 0.3704 0.6002 0.4931 0.035 Uiso 1 1 calc R U
H20B H 0.3168 0.5566 0.5736 0.035 Uiso 1 1 calc R U
H20C H 0.2258 0.5973 0.4562 0.035 Uiso 1 1 calc R U
C21 C 0.26094(7) 0.11328(6) 0.49354(7) 0.01410(13) Uani 1 1 d . .
H21 H 0.3003 0.1680 0.5405 0.017 Uiso 1 1 calc R U
C22 C 0.03221(7) 0.26796(6) 0.17194(7) 0.01387(13) Uani 1 1 d . .
C23 C 0.10118(11) 0.36707(10) 0.06724(9) 0.0302(2) Uani 1 1 d . .
H23A H 0.1126 0.4380 0.0535 0.045 Uiso 1 1 calc R U
H23B H 0.0364 0.3376 0.0022 0.045 Uiso 1 1 calc R U
H23C H 0.1777 0.3302 0.0854 0.045 Uiso 1 1 calc R U

loop_
_atom_site_aniso_label
_atom_site_aniso_U_11
_atom_site_aniso_U_22
_atom_site_aniso_U_33
_atom_site_aniso_U_23
_atom_site_aniso_U_13
_atom_site_aniso_U_12
N1 0.0102(2) 0.0121(2) 0.0152(3) -0.0014(2) 0.0057(2) -0.00169(19)
N2 0.0102(2) 0.0094(2) 0.0162(3) 0.0016(2) 0.0057(2) 0.00066(18)
O1 0.0204(3) 0.0113(2) 0.0255(3) -0.0017(2) 0.0084(3) -0.0018(2)
O2 0.0178(3) 0.0160(3) 0.0273(4) -0.0049(2) 0.0106(3) -0.0008(2)
O3 0.0161(3) 0.0156(3) 0.0257(3) -0.0043(2) 0.0078(2) -0.0060(2)
O4 0.0181(3) 0.0218(3) 0.0177(3) 0.0054(2) 0.0079(2) 0.0058(2)
O5 0.0207(3) 0.0219(3) 0.0160(3) -0.0002(2) 0.0093(2) 0.0011(2)
O6 0.0206(3) 0.0218(3) 0.0165(3) 0.0038(2) 0.0072(2) -0.0081(2)
C1 0.0093(3) 0.0159(3) 0.0124(3) 0.0012(2) 0.0044(2) -0.0002(2)
C2 0.0120(3) 0.0203(3) 0.0184(4) 0.0022(3) 0.0071(3) -0.0022(2)
C3 0.0127(3) 0.0271(4) 0.0204(4) 0.0032(3) 0.0091(3) -0.0008(3)
C4 0.0135(3) 0.0273(4) 0.0190(4) 0.0000(3) 0.0096(3) 0.0011(3)
C5 0.0123(3) 0.0204(3) 0.0149(4) -0.0007(3) 0.0070(3) 0.0015(2)
C6 0.0093(3) 0.0157(3) 0.0116(3) 0.0007(2) 0.0043(2) 0.0002(2)
C7 0.0093(3) 0.0123(3) 0.0110(3) 0.0001(2) 0.0045(2) 0.0008(2)
C8 0.0115(3) 0.0116(3) 0.0136(3) -0.0004(2) 0.0062(3) 0.0008(2)
C9 0.0116(3) 0.0115(3) 0.0160(3) 0.0029(2) 0.0063(3) 0.0024(2)
C10 0.0139(3) 0.0125(3) 0.0151(3) 0.0011(2) 0.0061(3) -0.0012(2)
C11 0.0118(3) 0.0148(3) 0.0204(4) 0.0018(3) 0.0050(3) -0.0010(2)
C12 0.0106(3) 0.0131(3) 0.0217(4) 0.0026(2) 0.0078(3) 0.0004(2)
C13 0.0098(3) 0.0095(3) 0.0152(3) 0.0020(2) 0.0059(2) 0.0010(2)
C14 0.0124(3) 0.0128(3) 0.0150(3) 0.0000(2) 0.0078(3) 0.0008(2)
C15 0.0119(3) 0.0153(3) 0.0119(3) -0.0010(2) 0.0060(2) -0.0005(2)
C16 0.0090(3) 0.0109(3) 0.0114(3) -0.0004(2) 0.0040(2) -0.0008(2)
C17 0.0096(3) 0.0116(3) 0.0121(3) 0.0016(2) 0.0043(2) -0.0001(2)
C18 0.0094(3) 0.0126(3) 0.0131(3) 0.0021(2) 0.0038(2) -0.0002(2)
C19 0.0143(3) 0.0128(3) 0.0143(3) -0.0009(2) 0.0041(3) -0.0023(2)
C20 0.0276(4) 0.0165(3) 0.0229(4) -0.0051(3) 0.0086(4) -0.0085(3)
C21 0.0113(3) 0.0193(3) 0.0119(3) 0.0005(2) 0.0051(3) 0.0024(2)
C22 0.0099(3) 0.0171(3) 0.0132(3) 0.0033(2) 0.0035(2) -0.0009(2)
C23 0.0305(5) 0.0437(6) 0.0176(5) 0.0036(4) 0.0114(4) -0.0165(4)

loop_
_atom_type_symbol
_atom_type_description
_atom_type_scat_dispersion_real
_atom_type_scat_dispersion_imag
_atom_type_scat_source
C C 0.0033 0.0016 'International Tables Vol C Tables 4.2.6.8 and 6.1.1.4'
H H 0.0000 0.0000 'International Tables Vol C Tables 4.2.6.8 and 6.1.1.4'
N N 0.0061 0.0033 'International Tables Vol C Tables 4.2.6.8 and 6.1.1.4'
O O 0.0106 0.0060 'International Tables Vol C Tables 4.2.6.8 and 6.1.1.4'

loop_
_geom_angle_atom_site_label_1
_geom_angle_atom_site_label_2
_geom_angle_atom_site_label_3
_geom_angle
C19 N1 C1 126.69(6)
C19 N1 C16 121.87(6)
C1 N1 C16 109.30(6)
C10 N2 C9 119.23(6)
C10 N2 C13 112.99(6)
C9 N2 C13 126.40(6)
C19 O3 C20 115.59(7)
C22 O6 C23 113.98(8)
C2 C1 C6 120.62(7)
C2 C1 N1 130.47(7)
C6 C1 N1 108.86(6)
C1 C2 C3 117.74(8)
C4 C3 C2 121.73(7)
C3 C4 C5 120.18(8)
C6 C5 C4 118.41(8)
C5 C6 C1 121.32(7)
C5 C6 C7 129.81(7)
C1 C6 C7 108.60(6)
C6 C7 C8 117.07(6)
C6 C7 C21 99.59(6)
C8 C7 C21 109.59(6)
C6 C7 C16 102.34(6)
C8 C7 C16 118.07(6)
C21 C7 C16 108.36(6)
C7 C8 C9 114.17(6)
N2 C9 C8 116.06(6)
O1 C10 N2 124.70(7)
O1 C10 C11 126.29(7)
N2 C10 C11 109.00(6)
C10 C11 C12 103.28(6)
C11 C12 C13 104.95(6)
N2 C13 C14 115.31(6)
N2 C13 C18 110.85(6)
C14 C13 C18 108.77(6)
N2 C13 C12 100.70(6)
C14 C13 C12 110.31(6)
C18 C13 C12 110.71(6)
C13 C14 C15 116.69(6)
C14 C15 C16 114.58(6)
N1 C16 C15 112.96(6)
N1 C16 C7 99.87(5)
C15 C16 C7 111.15(6)
N1 C16 C17 107.61(6)
C15 C16 C17 109.81(6)
C7 C16 C17 115.13(6)
C22 C17 C18 107.76(6)
C22 C17 C16 113.18(6)
C18 C17 C16 116.45(6)
C13 C18 C17 115.51(6)
O2 C19 O3 124.22(8)
O2 C19 N1 124.42(7)
O3 C19 N1 111.33(7)
O4 C21 C7 124.74(8)
O5 C22 O6 123.47(8)
O5 C22 C17 125.04(7)
O6 C22 C17 111.44(7)

loop_
_geom_bond_atom_site_label_1
_geom_bond_atom_site_label_2
_geom_bond_distance
N1 C19 1.3775(10)
N1 C1 1.4210(10)
N1 C16 1.5095(9)
N2 C10 1.3634(10)
N2 C9 1.4564(10)
N2 C13 1.4834(9)
O1 C10 1.2319(10)
O2 C19 1.2143(10)
O3 C19 1.3427(10)
O3 C20 1.4482(11)
O4 C21 1.2053(10)
O5 C22 1.2075(10)
O6 C22 1.3406(10)
O6 C23 1.4487(12)
C1 C2 1.3946(10)
C1 C6 1.3970(11)
C2 C3 1.3995(12)
C3 C4 1.3916(13)
C4 C5 1.3968(11)
C5 C6 1.3899(11)
C6 C7 1.5153(10)
C7 C8 1.5219(10)
C7 C21 1.5428(11)
C7 C16 1.5613(10)
C8 C9 1.5393(10)
C10 C11 1.5073(11)
C11 C12 1.5262(12)
C12 C13 1.5480(10)
C13 C14 1.5279(11)
C13 C18 1.5430(11)
C14 C15 1.5400(11)
C15 C16 1.5543(10)
C16 C17 1.5636(11)
C17 C22 1.5272(11)
C17 C18 1.5440(10)

loop_
_geom_torsion_atom_site_label_1
_geom_torsion_atom_site_label_2
_geom_torsion_atom_site_label_3
_geom_torsion_atom_site_label_4
_geom_torsion
C19 N1 C1 C2 0.08(14)
C16 N1 C1 C2 163.54(8)
C19 N1 C1 C6 -177.37(8)
C16 N1 C1 C6 -13.91(9)
C6 C1 C2 C3 0.94(12)
N1 C1 C2 C3 -176.26(8)
C1 C2 C3 C4 -0.04(13)
C2 C3 C4 C5 -1.06(14)
C3 C4 C5 C6 1.25(13)
C4 C5 C6 C1 -0.36(12)
C4 C5 C6 C7 -173.69(8)
C2 C1 C6 C5 -0.75(12)
N1 C1 C6 C5 177.00(7)
C2 C1 C6 C7 173.85(7)
N1 C1 C6 C7 -8.40(9)
C5 C6 C7 C8 -29.23(12)
C1 C6 C7 C8 156.78(7)
C5 C6 C7 C21 88.69(9)
C1 C6 C7 C21 -85.30(7)
C5 C6 C7 C16 -159.97(8)
C1 C6 C7 C16 26.04(8)
C6 C7 C8 C9 173.96(6)
C21 C7 C8 C9 61.59(8)
C16 C7 C8 C9 -63.06(9)
C10 N2 C9 C8 110.94(8)
C13 N2 C9 C8 -54.68(10)
C7 C8 C9 N2 92.33(8)
C9 N2 C10 O1 5.95(12)
C13 N2 C10 O1 173.41(8)
C9 N2 C10 C11 -173.11(7)
C13 N2 C10 C11 -5.65(9)
O1 C10 C11 C12 167.05(8)
N2 C10 C11 C12 -13.91(9)
C10 C11 C12 C13 26.98(8)
C10 N2 C13 C14 140.88(7)
C9 N2 C13 C14 -52.73(10)
C10 N2 C13 C18 -95.00(7)
C9 N2 C13 C18 71.38(9)
C10 N2 C13 C12 22.19(8)
C9 N2 C13 C12 -171.42(7)
C11 C12 C13 N2 -29.41(8)
C11 C12 C13 C14 -151.66(6)
C11 C12 C13 C18 87.89(7)
N2 C13 C14 C15 66.69(8)
C18 C13 C14 C15 -58.51(8)
C12 C13 C14 C15 179.89(6)
C13 C14 C15 C16 31.66(9)
C19 N1 C16 C15 -48.63(10)
C1 N1 C16 C15 146.97(6)
C19 N1 C16 C7 -166.75(7)
C1 N1 C16 C7 28.84(7)
C19 N1 C16 C17 72.75(9)
C1 N1 C16 C17 -91.66(7)
C14 C15 C16 N1 143.15(6)
C14 C15 C16 C7 -105.54(7)
C14 C15 C16 C17 23.02(8)
C6 C7 C16 N1 -31.73(7)
C8 C7 C16 N1 -161.86(6)
C21 C7 C16 N1 72.88(7)
C6 C7 C16 C15 -151.19(6)
C8 C7 C16 C15 78.68(8)
C21 C7 C16 C15 -46.58(8)
C6 C7 C16 C17 83.16(7)
C8 C7 C16 C17 -46.97(9)
C21 C7 C16 C17 -172.23(6)
N1 C16 C17 C22 58.52(8)
C15 C16 C17 C22 -178.16(6)
C7 C16 C17 C22 -51.82(8)
N1 C16 C17 C18 -175.78(6)
C15 C16 C17 C18 -52.46(8)
C7 C16 C17 C18 73.88(8)
N2 C13 C18 C17 -99.88(7)
C14 C13 C18 C17 27.88(8)
C12 C13 C18 C17 149.24(6)
C22 C17 C18 C13 154.24(6)
C16 C17 C18 C13 25.86(9)
C20 O3 C19 O2 4.92(13)
C20 O3 C19 N1 -173.05(7)
C1 N1 C19 O2 159.68(8)
C16 N1 C19 O2 -1.88(13)
C1 N1 C19 O3 -22.36(11)
C16 N1 C19 O3 176.09(7)
C6 C7 C21 O4 -109.73(8)
C8 C7 C21 O4 13.64(10)
C16 C7 C21 O4 143.75(8)
C23 O6 C22 O5 -1.25(12)
C23 O6 C22 C17 -178.67(7)
C18 C17 C22 O5 -40.54(10)
C16 C17 C22 O5 89.69(9)
C18 C17 C22 O6 136.83(7)
C16 C17 C22 O6 -92.94(8)
